data_1541401
loop_
_publ_author_name
'Fumagalli, A.'
'Costa, M.'
'Fabrizi de Biani, F.'
'Della Pergola, R.'
'Macchi, P.'
'Zanello, P.'
'Sironi, A.'

_publ_section_title
;
 Synthesis, structure and electrochemical characterization of the
 nitrido-carbonyl cluster anion (Co13 N2 (C O)24)(3-). The different redox
 propensity of the two isostructural families (Co13 N2 (C O)24)(n-) and
 (Co13 C2 (C O)24)(m-)
;
_journal_name_full 'Inorganica Chimica Acta'
_journal_page_first 187
_journal_page_last 192
_journal_volume 350
_journal_year 2003
_chemical_formula_sum 'C39 H44 Co13 N5 O25'
_chemical_name_systematic '(((C H3)4 N)3 (Co13 N2 (C O)24)) (C3 H7 (O H))'
_space_group_IT_number 2
_symmetry_space_group_name_Hall '-P 1'
_symmetry_space_group_name_H-M 'P -1'
_cell_angle_alpha 92.9
_cell_angle_beta 92.81
_cell_angle_gamma 109.9
_cell_formula_units_Z 2
_cell_length_a 13.083
_cell_length_b 15.165
_cell_length_c 15.192
_cell_volume 2823.487
_citation_journal_id_ASTM ICHAA3
_cod_data_source_file Fumagalli_ICHAA3_2003_425.cif
_cod_data_source_block C39H44Co13N5O25
_cod_original_cell_volume 2823.488
_cod_database_code 1541401

loop_
_symmetry_equiv_pos_as_xyz
x,y,z
-x,-y,-z

loop_
_atom_site_label
_atom_site_type_symbol
_atom_site_fract_x
_atom_site_fract_y
_atom_site_fract_z
_atom_site_occupancy
_atom_site_U_iso_or_equiv
O7 O 0.8366 0.50339 0.96909 1 0.0
H1 H 0.124 0.5609 0.8175 1 0.0
H34 H 0.1373 0.2646 0.6137 1 0.0
H16 H 0.7964 0.8412 1.0279 1 0.0
H29 H 0.026 0.1138 0.5425 1 0.0
C2 C 1.0082 0.2109 0.8297 1 0.0
Co11 Co 0.86643 0.17301 0.80788 1 0.0
H26 H 0.2839 0.1765 0.473 1 0.0
N1 N 0.714 0.1615 0.78093 1 0.0
N3 N 0.273 0.5699 0.77846 1 0.0
N5 N 0.1523 0.2112 0.49433 1 0.0
H6 H 0.4039 0.6845 0.8217 1 0.0
O23 O 0.9256 0.0448 0.68927 1 0.0
H4 H 0.3642 0.6881 0.7234 1 0.0
H5 H 0.4305 0.6226 0.7466 1 0.0
C17 C 0.8817 0.302 0.6286 1 0.0
O10 O 0.3198 0.2852 0.79564 1 0.0
C11 C 0.8915 0.3153 0.986 1 0.0
C16 C 0.5915 0.1586 0.5365 1 0.0
C36 C 0.1962 0.2622 0.5794 1 0.0
C21 C 0.7954 0.5145 0.739 1 0.0
H13 H 0.6292 0.7079 1.0253 1 0.0
C31 C 0.7069 0.7512 0.8264 1 0.0
O24 O 1.00301 0.4017 0.80921 1 0.0
Co4 Co 0.6007 0.34712 0.58186 1 0.0
H32 H 0.1318 0.321 0.4358 1 0.0
C38 C 0.8674 0.0074 0.1931 1 0.0
H22 H 0.8024 0.6837 1.0026 1 0.0
H2 H 0.1781 0.6508 0.7667 1 0.0
C39 C 0.9356 0.1002 0.2452 0.5 0.0
C18 C 0.6641 0.2732 0.9444 1 0.0
H28 H 0.0567 0.0807 0.4512 1 0.0
H17 H 0.7425 0.884 0.9548 1 0.0
O15 O 0.568 0.48529 0.86045 1 0.0
C15 C 0.6002 0.4322 0.82 1 0.0
O21 O 0.8252 0.59725 0.74735 1 0.0
H8 H 0.3203 0.544 0.9008 1 0.0
H30 H 0.1289 0.0836 0.5374 1 0.0
O1 O 0.6585 0.0871 1.08088 1 0.0
C1 C 0.6767 0.095 1.0081 1 0.0
O13 O 0.7194 0.52729 0.51597 1 0.0
C7 C 0.7979 0.4576 0.9048 1 0.0
C28 C 0.2298 0.5132 0.6916 1 0.0
H20 H 0.6673 0.6888 0.8009 1 0.0
C32 C 0.7897 0.6859 0.9401 1 0.0
C40 C 0.9523 0.1067 0.1915 0.5 0.0
C24 C 0.9134 0.3464 0.8101 1 0.0
H31 H 0.059 0.2236 0.3894 1 0.0
C3 C 0.7761 0.0923 0.5552 1 0.0
O11 O 0.9519 0.3264 1.04617 1 0.0
N4 N 0.7258 0.7484 0.9236 1 0.0
O22 O 0.6402 -0.09031 0.65655 1 0.0
Co12 Co 0.80168 0.29625 0.89064 1 0.0
H15 H 0.576 0.7497 0.951 1 0.0
C37 C 0.9094 0.1866 0.2167 1 0.0
C4 C 0.4373 0.1354 0.6507 1 0.0
H36 H 0.2376 0.2306 0.6105 1 0.0
Co2 Co 0.72871 0.40667 0.80173 1 0.0
H14 H 0.5793 0.6477 0.9367 1 0.0
C5 C 0.4498 -0.0295 0.7305 1 0.0
C6 C 0.4773 0.1618 0.857 1 0.0
H35 H 0.2424 0.3249 0.5702 1 0.0
O20 O 0.8909 0.0556 0.94855 1 0.0
O2 O 1.1009 0.2351 0.8441 1 0.0
O3 O 0.8001 0.06906 0.48779 1 0.0
O25 O 1.0456 0.1189 0.2432 1 0.0
H21 H 0.7756 0.775 0.8006 1 0.0
O8 O 1.002 0.545 0.59447 1 0.0
Co3 Co 0.79217 0.42128 0.64465 1 0.0
C9 C 0.5322 0.3311 0.4772 1 0.0
C25 C 0.1909 0.6108 0.8097 1 0.0
Co1 Co 0.78933 0.28096 0.7288 1 0.0
N2 N 0.6701 0.32199 0.689 1 0.0
Co7 Co 0.61276 0.21704 0.82872 1 0.0
O16 O 0.546 0.10995 0.47444 1 0.0
H18 H 0.8541 0.87 0.9404 1 0.0
H25 H 0.2135 0.1748 0.3859 1 0.0
C23 C 0.8697 0.0881 0.7111 1 0.0
O4 O 0.3441 0.10297 0.64021 1 0.0
Co8 Co 0.70504 0.10949 0.89624 1 0.0
O5 O 0.3664 -0.08636 0.71609 1 0.0
H33 H 0.0272 0.2594 0.479 1 0.0
O18 O 0.63049 0.29115 1.01148 1 0.0
C35 C 0.0868 0.2579 0.4453 1 0.0
H7 H 0.2271 0.4576 0.8532 1 0.0
C27 C 0.2937 0.5079 0.8455 1 0.0
C12 C 0.7739 0.269 0.4606 1 0.0
Co9 Co 0.58357 0.05413 0.75421 1 0.0
H19 H 0.6655 0.7914 0.8151 1 0.0
H12 H 0.2162 0.5532 0.6489 1 0.0
C22 C 0.6494 -0.0128 0.6774 1 0.0
C13 C 0.7079 0.463 0.5593 1 0.0
C19 C 0.6077 -0.0123 0.855 1 0.0
C33 C 0.2422 0.2081 0.4421 1 0.0
H10 H 0.1632 0.4631 0.6997 1 0.0
C30 C 0.7849 0.8444 0.9654 1 0.0
C34 C 0.0852 0.1139 0.5075 1 0.0
Co10 Co 0.74674 0.11308 0.66441 1 0.0
H23 H 0.8583 0.7098 0.914 1 0.0
H3 H 0.218 0.6468 0.865 1 0.0
H24 H 0.7498 0.6238 0.9143 1 0.0
C29 C 0.6179 0.71 0.9627 1 0.0
C26 C 0.3773 0.6483 0.7664 1 0.0
O17 O 0.97486 0.3187 0.61771 1 0.0
C20 C 0.8404 0.091 0.9057 1 0.0
C14 C 0.5058 0.3961 0.6414 1 0.0
C10 C 0.407 0.2979 0.7727 1 0.0
O19 O 0.5778 -0.08993 0.87683 1 0.0
O14 O 0.4541 0.4447 0.63136 1 0.0
H9 H 0.347 0.4823 0.8256 1 0.0
H27 H 0.2883 0.271 0.4332 1 0.0
O9 O 0.4886 0.3214 0.40819 1 0.0
O6 O 0.3932 0.12583 0.88267 1 0.0
Co6 Co 0.53745 0.32443 0.7368 1 0.0
H11 H 0.2825 0.4874 0.671 1 0.0
Co5 Co 0.57965 0.19127 0.65643 1 0.0
O12 O 0.7958 0.2786 0.38868 1 0.0
Co13 Co 0.74009 0.2518 0.57044 1 0.0
C8 C 0.9189 0.4942 0.6127 1 0.0
